data_4029607
loop_
_publ_author_name
'Janody, Simon'
'Hermange, Philippe'
'Retailleau, Pascal'
'Thierry, Josiane'
'Dodd, Robert H.'

_publ_section_title
;
 Diastereoselective Three-Component Vinylogous Mannich Reaction of
 Nitrogen Heterocycles, Acyl/Sulfonyl Chlorides, and
 Silyloxyfurans/pyrroles.
;
_journal_issue 12
_journal_name_full 'The Journal of organic chemistry'
_journal_page_first 5673
_journal_page_last 5683
_journal_paper_doi 10.1021/jo500827j
_journal_volume 79
_journal_year 2014
_chemical_formula_moiety 'C14 H12 N2 O3'
_chemical_formula_sum 'C14 H12 N2 O3'
_chemical_formula_weight 256.26
_chemical_name_systematic
; 
5-(2-acetyl-1,2-dihydrophthalazin-1-yl)furan-2(5H)-one 
;
_space_group_IT_number 14
_symmetry_cell_setting monoclinic
_symmetry_space_group_name_Hall '-P 2ybc'
_symmetry_space_group_name_H-M 'P 1 21/c 1'
_atom_sites_solution_hydrogens geom
_atom_sites_solution_primary direct
_atom_sites_solution_secondary difmap
_audit_creation_method SHELXL-97
_cell_angle_alpha 90.00
_cell_angle_beta 96.390(7)
_cell_angle_gamma 90.00
_cell_formula_units_Z 4
_cell_length_a 8.1942(2)
_cell_length_b 14.4078(5)
_cell_length_c 10.1791(7)
_cell_measurement_reflns_used 5088
_cell_measurement_temperature 193(2)
_cell_measurement_theta_max 68.2
_cell_measurement_theta_min 3.1
_cell_volume 1194.28(10)
_computing_cell_refinement 'CrystalClear-SM Expert 2.0 r4 (Rigaku, 2009)'
_computing_data_collection 'CrystalClear-SM Expert 2.0 r4 (Rigaku, 2009)'
_computing_data_reduction 'CrystalClear-SM Expert 2.0 r4 (Rigaku, 2009)'
_computing_molecular_graphics 'PLATON (Spek, 2003)'
_computing_publication_material 'SHELXL97 (Sheldrick, 2008)'
_computing_structure_refinement 'SHELXL97 (Sheldrick, 2008); CRYSTALBUILDER (Welter, 2006)'
_computing_structure_solution 'SHELXS97 (Sheldrick, 2008)'
_diffrn_ambient_temperature 193(2)
_diffrn_detector_type 'RAPID II large area curved imaging plate detector '
_diffrn_measured_fraction_theta_full 0.997
_diffrn_measured_fraction_theta_max 0.997
_diffrn_measurement_details
;
scan:
    Number of images: 36
               Slice: 20.0000 - 200.0000
         Image width: 5.0000
            Exp time: 240.0000
       Rotation axis: Omega
               Omega: 0.0000
                 Chi: 0.0000
                 Phi: 0.0000
                 XTD: 127.4000
              2theta: 0.0000
scan:
    Number of images: 36
               Slice: 20.0000 - 200.0000
         Image width: 5.0000
            Exp time: 240.0000
       Rotation axis: Omega
               Omega: 0.0000
                 Chi: 54.0000
                 Phi: 90.0000
                 XTD: 127.4000
              2theta: 0.0000
scan:
    Number of images: 36
               Slice: 20.0000 - 200.0000
         Image width: 5.0000
            Exp time: 240.0000
       Rotation axis: Omega
               Omega: 0.0000
                 Chi: 54.0000
                 Phi: 0.0000
                 XTD: 127.4000
              2theta: 0.0000
scan:
    Number of images: 36
               Slice: 20.0000 - 200.0000
         Image width: 5.0000
            Exp time: 240.0000
       Rotation axis: Omega
               Omega: 0.0000
                 Chi: 54.0000
                 Phi: 270.0000
                 XTD: 127.4000
              2theta: 0.0000
scan:
    Number of images: 4
               Slice: 167.0000 - 188.0000
         Image width: 5.0000
            Exp time: 240.0000
       Rotation axis: Omega
               Omega: 0.0000
                 Chi: 54.0000
                 Phi: 180.0000
                 XTD: 127.4000
              2theta: 0.0000

;
_diffrn_measurement_device_type 'Rigaku rapid II RAXIS conversion'
_diffrn_measurement_method 'profile data from \w-scans'
_diffrn_orient_matrix_type FS_PROCESS
_diffrn_orient_matrix_UB_11 -0.092708
_diffrn_orient_matrix_UB_12 -0.027607
_diffrn_orient_matrix_UB_13 0.042915
_diffrn_orient_matrix_UB_21 -0.077162
_diffrn_orient_matrix_UB_22 0.014662
_diffrn_orient_matrix_UB_23 -0.080465
_diffrn_orient_matrix_UB_31 0.023044
_diffrn_orient_matrix_UB_32 -0.061969
_diffrn_orient_matrix_UB_33 -0.038156
_diffrn_radiation_monochromator graphite
_diffrn_radiation_source 'fine-focus sealed tube'
_diffrn_radiation_type CuK\a
_diffrn_radiation_wavelength 1.54187
_diffrn_reflns_av_R_equivalents 0.0627
_diffrn_reflns_av_sigmaI/netI 0.0575
_diffrn_reflns_limit_h_max 9
_diffrn_reflns_limit_h_min -9
_diffrn_reflns_limit_k_max 17
_diffrn_reflns_limit_k_min -15
_diffrn_reflns_limit_l_max 12
_diffrn_reflns_limit_l_min -12
_diffrn_reflns_number 11248
_diffrn_reflns_theta_full 68.23
_diffrn_reflns_theta_max 68.23
_diffrn_reflns_theta_min 5.34
_exptl_absorpt_coefficient_mu 0.846
_exptl_absorpt_correction_T_max 1.000
_exptl_absorpt_correction_T_min 0.725
_exptl_absorpt_correction_type multi-scan
_exptl_absorpt_process_details 'FS_ABSCOR (Rigaku, 2009)'
_exptl_crystal_colour colourless
_exptl_crystal_density_diffrn 1.425
_exptl_crystal_density_method 'not measured'
_exptl_crystal_description block
_exptl_crystal_F_000 536
_exptl_crystal_size_max 0.20
_exptl_crystal_size_mid 0.16
_exptl_crystal_size_min 0.13
_refine_diff_density_max 0.220
_refine_diff_density_min -0.262
_refine_diff_density_rms 0.054
_refine_ls_extinction_coef 0.0051(12)
_refine_ls_extinction_expression Fc^*^=kFc[1+0.001xFc^2^\l^3^/sin(2\q)]^-1/4^
_refine_ls_extinction_method SHELXL
_refine_ls_goodness_of_fit_ref 1.209
_refine_ls_hydrogen_treatment constr
_refine_ls_matrix_type full
_refine_ls_number_parameters 174
_refine_ls_number_reflns 2175
_refine_ls_number_restraints 0
_refine_ls_restrained_S_all 1.209
_refine_ls_R_factor_all 0.0736
_refine_ls_R_factor_gt 0.0551
_refine_ls_shift/su_max 0.000
_refine_ls_shift/su_mean 0.000
_refine_ls_structure_factor_coef Fsqd
_refine_ls_weighting_details 'calc w=1/[\s^2^(Fo^2^)+(0.0799P)^2^+0.0834P] where P=(Fo^2^+2Fc^2^)/3'
_refine_ls_weighting_scheme calc
_refine_ls_wR_factor_gt 0.1457
_refine_ls_wR_factor_ref 0.1825
_reflns_number_gt 1500
_reflns_number_total 2175
_reflns_threshold_expression >2sigma(I)
_cod_data_source_file jo500827j_si_001.cif
_cod_data_source_block sj307_b
_cod_depositor_comments 'Adding full bibliography for 4029606--4029611.cif.'
_cod_original_sg_symbol_H-M 'P 21/c'
_cod_database_code 4029607

loop_
_symmetry_equiv_pos_as_xyz
'x, y, z'
'-x, y+1/2, -z+1/2'
'-x, -y, -z'
'x, -y-1/2, z-1/2'

loop_
_atom_site_label
_atom_site_type_symbol
_atom_site_fract_x
_atom_site_fract_y
_atom_site_fract_z
_atom_site_U_iso_or_equiv
_atom_site_adp_type
_atom_site_occupancy
_atom_site_symmetry_multiplicity
_atom_site_calc_flag
_atom_site_refinement_flags
O1 O 0.45289(19) 0.80359(11) 0.14878(15) 0.0463(5) Uani 1 1 d .
O2 O 0.7259(2) 0.80236(14) 0.19387(19) 0.0615(6) Uani 1 1 d .
O4 O 0.1530(2) 0.89211(15) 0.46557(18) 0.0656(6) Uani 1 1 d .
N1 N 0.2558(2) 0.94166(15) 0.2815(2) 0.0458(6) Uani 1 1 d .
N2 N 0.3480(2) 1.00949(16) 0.2260(2) 0.0492(6) Uani 1 1 d .
C1 C 0.1886(3) 0.85954(17) 0.2071(2) 0.0420(6) Uani 1 1 d .
H1 H 0.0884 0.8386 0.2465 0.050 Uiso 1 1 calc R
C2 C 0.1392(3) 0.88430(17) 0.0655(2) 0.0397(6) Uani 1 1 d .
C3 C 0.0239(3) 0.83283(18) -0.0140(2) 0.0453(6) Uani 1 1 d .
H3 H -0.0350 0.7845 0.0232 0.054 Uiso 1 1 calc R
C4 C -0.0050(3) 0.85218(19) -0.1484(2) 0.0495(7) Uani 1 1 d .
H4 H -0.0842 0.8171 -0.2027 0.059 Uiso 1 1 calc R
C5 C 0.0811(3) 0.9224(2) -0.2035(3) 0.0509(7) Uani 1 1 d .
H5 H 0.0629 0.9342 -0.2958 0.061 Uiso 1 1 calc R
C6 C 0.1934(3) 0.97507(18) -0.1241(2) 0.0484(7) Uani 1 1 d .
H6 H 0.2504 1.0241 -0.1615 0.058 Uiso 1 1 calc R
C7 C 0.2229(3) 0.95646(16) 0.0102(2) 0.0415(6) Uani 1 1 d .
C8 C 0.3329(3) 1.01289(18) 0.0990(3) 0.0478(7) Uani 1 1 d .
H8 H 0.3999 1.0563 0.0596 0.057 Uiso 1 1 calc R
C9 C 0.3117(3) 0.77874(17) 0.2160(2) 0.0417(6) Uani 1 1 d .
H9 H 0.2571 0.7234 0.1711 0.050 Uiso 1 1 calc R
C10 C 0.3857(3) 0.75088(18) 0.3500(2) 0.0451(6) Uani 1 1 d .
H10 H 0.3256 0.7309 0.4194 0.054 Uiso 1 1 calc R
C11 C 0.5470(3) 0.75788(18) 0.3587(2) 0.0481(7) Uani 1 1 d .
H11 H 0.6207 0.7446 0.4352 0.058 Uiso 1 1 calc R
C12 C 0.5939(3) 0.78947(17) 0.2317(3) 0.0459(7) Uani 1 1 d .
C13 C 0.2276(3) 0.9524(2) 0.4120(3) 0.0555(8) Uani 1 1 d .
C14 C 0.2840(4) 1.0405(2) 0.4814(3) 0.0698(9) Uani 1 1 d .
H14A H 0.3662 1.0708 0.4331 0.105 Uiso 1 1 calc R
H14B H 0.3326 1.0261 0.5715 0.105 Uiso 1 1 calc R
H14C H 0.1900 1.0821 0.4851 0.105 Uiso 1 1 calc R

loop_
_atom_site_aniso_label
_atom_site_aniso_U_11
_atom_site_aniso_U_22
_atom_site_aniso_U_33
_atom_site_aniso_U_23
_atom_site_aniso_U_13
_atom_site_aniso_U_12
O1 0.0436(9) 0.0578(12) 0.0380(10) 0.0037(8) 0.0072(7) 0.0069(8)
O2 0.0421(10) 0.0741(14) 0.0699(14) 0.0158(10) 0.0137(9) 0.0064(9)
O4 0.0777(14) 0.0781(15) 0.0426(12) -0.0022(10) 0.0135(10) -0.0026(11)
N1 0.0440(12) 0.0544(13) 0.0386(12) -0.0031(10) 0.0024(9) 0.0001(10)
N2 0.0431(12) 0.0537(14) 0.0502(14) -0.0029(11) 0.0032(9) -0.0035(10)
C1 0.0390(12) 0.0492(15) 0.0376(14) -0.0031(11) 0.0042(10) -0.0024(11)
C2 0.0354(12) 0.0483(15) 0.0355(13) -0.0028(11) 0.0044(9) 0.0042(10)
C3 0.0373(12) 0.0549(16) 0.0440(15) -0.0072(12) 0.0049(10) -0.0012(11)
C4 0.0365(13) 0.0656(19) 0.0449(15) -0.0094(13) -0.0025(10) 0.0079(13)
C5 0.0480(14) 0.0640(17) 0.0395(15) 0.0001(13) 0.0002(11) 0.0100(13)
C6 0.0479(14) 0.0542(17) 0.0439(15) 0.0066(12) 0.0088(11) 0.0064(12)
C7 0.0343(12) 0.0477(15) 0.0423(15) 0.0001(11) 0.0036(10) 0.0027(11)
C8 0.0408(13) 0.0529(16) 0.0499(17) 0.0005(12) 0.0061(11) -0.0024(12)
C9 0.0406(13) 0.0481(15) 0.0370(14) 0.0014(11) 0.0062(10) -0.0005(11)
C10 0.0468(13) 0.0519(16) 0.0366(14) 0.0032(11) 0.0049(10) -0.0009(12)
C11 0.0463(14) 0.0583(17) 0.0388(14) 0.0045(12) 0.0012(11) 0.0030(12)
C12 0.0395(13) 0.0491(16) 0.0491(15) 0.0050(12) 0.0044(11) 0.0014(12)
C13 0.0551(16) 0.069(2) 0.0419(16) -0.0085(14) 0.0009(12) 0.0046(14)
C14 0.073(2) 0.079(2) 0.0552(19) -0.0234(16) -0.0020(15) 0.0007(17)

loop_
_atom_type_symbol
_atom_type_description
_atom_type_scat_dispersion_real
_atom_type_scat_dispersion_imag
_atom_type_scat_source
C C 0.0181 0.0091 'International Tables Vol C Tables 4.2.6.8 and 6.1.1.4'
H H 0.0000 0.0000 'International Tables Vol C Tables 4.2.6.8 and 6.1.1.4'
N N 0.0311 0.0180 'International Tables Vol C Tables 4.2.6.8 and 6.1.1.4'
O O 0.0492 0.0322 'International Tables Vol C Tables 4.2.6.8 and 6.1.1.4'

loop_
_geom_angle_atom_site_label_1
_geom_angle_atom_site_label_2
_geom_angle_atom_site_label_3
_geom_angle
C12 O1 C9 109.54(18)
C13 N1 N2 117.9(2)
C13 N1 C1 119.3(2)
N2 N1 C1 122.8(2)
C8 N2 N1 116.0(2)
N1 C1 C2 110.4(2)
N1 C1 C9 111.83(18)
C2 C1 C9 110.07(19)
N1 C1 H1 108.1
C2 C1 H1 108.1
C9 C1 H1 108.1
C3 C2 C7 119.7(2)
C3 C2 C1 121.9(2)
C7 C2 C1 118.2(2)
C2 C3 C4 119.8(2)
C2 C3 H3 120.1
C4 C3 H3 120.1
C5 C4 C3 120.4(2)
C5 C4 H4 119.8
C3 C4 H4 119.8
C6 C5 C4 120.0(2)
C6 C5 H5 120.0
C4 C5 H5 120.0
C5 C6 C7 120.1(2)
C5 C6 H6 119.9
C7 C6 H6 119.9
C6 C7 C2 120.1(2)
C6 C7 C8 122.2(2)
C2 C7 C8 117.6(2)
N2 C8 C7 126.0(2)
N2 C8 H8 117.0
C7 C8 H8 117.0
O1 C9 C10 103.54(18)
O1 C9 C1 109.72(19)
C10 C9 C1 117.2(2)
O1 C9 H9 108.7
C10 C9 H9 108.7
C1 C9 H9 108.7
C11 C10 C9 110.2(2)
C11 C10 H10 124.9
C9 C10 H10 124.9
C10 C11 C12 108.9(2)
C10 C11 H11 125.5
C12 C11 H11 125.5
O2 C12 O1 120.5(2)
O2 C12 C11 131.7(2)
O1 C12 C11 107.8(2)
O4 C13 N1 119.5(3)
O4 C13 C14 122.2(3)
N1 C13 C14 118.2(3)
C13 C14 H14A 109.5
C13 C14 H14B 109.5
H14A C14 H14B 109.5
C13 C14 H14C 109.5
H14A C14 H14C 109.5
H14B C14 H14C 109.5

loop_
_geom_bond_atom_site_label_1
_geom_bond_atom_site_label_2
_geom_bond_distance
O1 C12 1.368(3)
O1 C9 1.453(3)
O2 C12 1.202(3)
O4 C13 1.225(3)
N1 C13 1.382(3)
N1 N2 1.393(3)
N1 C1 1.478(3)
N2 C8 1.286(3)
C1 C2 1.497(3)
C1 C9 1.536(3)
C1 H1 1.0000
C2 C3 1.388(3)
C2 C7 1.398(3)
C3 C4 1.390(3)
C3 H3 0.9500
C4 C5 1.387(3)
C4 H4 0.9500
C5 C6 1.383(4)
C5 H5 0.9500
C6 C7 1.387(3)
C6 H6 0.9500
C7 C8 1.453(3)
C8 H8 0.9500
C9 C10 1.485(3)
C9 H9 1.0000
C10 C11 1.318(3)
C10 H10 0.9500
C11 C12 1.462(3)
C11 H11 0.9500
C13 C14 1.500(4)
C14 H14A 0.9800
C14 H14B 0.9800
C14 H14C 0.9800

loop_
_geom_torsion_atom_site_label_1
_geom_torsion_atom_site_label_2
_geom_torsion_atom_site_label_3
_geom_torsion_atom_site_label_4
_geom_torsion
C13 N1 N2 C8 -160.6(2)
C1 N1 N2 C8 19.7(3)
C13 N1 C1 C2 145.3(2)
N2 N1 C1 C2 -35.0(3)
C13 N1 C1 C9 -91.7(2)
N2 N1 C1 C9 87.9(2)
N1 C1 C2 C3 -157.1(2)
C9 C1 C2 C3 79.0(3)
N1 C1 C2 C7 28.6(3)
C9 C1 C2 C7 -95.3(2)
C7 C2 C3 C4 1.3(3)
C1 C2 C3 C4 -173.0(2)
C2 C3 C4 C5 0.3(4)
C3 C4 C5 C6 -1.6(4)
C4 C5 C6 C7 1.5(4)
C5 C6 C7 C2 0.0(4)
C5 C6 C7 C8 -176.6(2)
C3 C2 C7 C6 -1.4(3)
C1 C2 C7 C6 173.0(2)
C3 C2 C7 C8 175.4(2)
C1 C2 C7 C8 -10.2(3)
N1 N2 C8 C7 3.6(4)
C6 C7 C8 N2 168.7(2)
C2 C7 C8 N2 -8.0(4)
C12 O1 C9 C10 1.6(2)
C12 O1 C9 C1 127.5(2)
N1 C1 C9 O1 -66.3(2)
C2 C1 C9 O1 56.8(2)
N1 C1 C9 C10 51.4(3)
C2 C1 C9 C10 174.5(2)
O1 C9 C10 C11 -0.5(3)
C1 C9 C10 C11 -121.4(2)
C9 C10 C11 C12 -0.8(3)
C9 O1 C12 O2 177.1(2)
C9 O1 C12 C11 -2.1(3)
C10 C11 C12 O2 -177.3(3)
C10 C11 C12 O1 1.8(3)
N2 N1 C13 O4 -176.9(2)
C1 N1 C13 O4 2.8(4)
N2 N1 C13 C14 5.7(3)
C1 N1 C13 C14 -174.6(2)
